data_1548892
loop_
_publ_author_name
'Fan, Changzeng'
'Liu, Cong'

_publ_section_title
;
 Crystal structure of \w-Al~4~Cr
;
_journal_coeditor_code WM4068
_journal_issue 2
_journal_name_full IUCrData
_journal_page_first x180216
_journal_paper_doi 10.1107/S241431461800216X
_journal_volume 3
_journal_year 2018
_chemical_formula_iupac 'Al4 Cr'
_chemical_formula_sum 'Al4 Cr'
_chemical_formula_weight 159.92
_chemical_name_systematic
;
Tetraaluminium chromium
;
_space_group_crystal_system monoclinic
_space_group_IT_number 8
_space_group_name_Hall 'C -2y'
_space_group_name_H-M_alt 'C 1 m 1'
_symmetry_space_group_name_Hall 'C -2y'
_symmetry_space_group_name_H-M 'C 1 m 1'
_cell_angle_alpha 90
_cell_angle_beta 100.357(4)
_cell_angle_gamma 90
_cell_formula_units_Z 6
_cell_length_a 5.1574(6)
_cell_length_b 17.413(2)
_cell_length_c 5.1107(7)
_cell_measurement_reflns_used 1199
_cell_measurement_temperature 293.(2)
_cell_measurement_theta_max 27.0053
_cell_measurement_theta_min 4.0533
_cell_volume 451.49(10)
_computing_cell_refinement
;
SAINT (Bruker, 2015)
;
_computing_data_collection
;
APEX3 (Bruker, 2015)
;
_computing_data_reduction
;
SAINT (Bruker, 2015)
;
_computing_molecular_graphics
;
DIAMOND  (Brandenburg & Putz, 2017)
;
_computing_publication_material
;
publCIF (Westrip, 2010)
;
_computing_structure_refinement
;
SHELXL2014 (Sheldrick, 2015b)
;
_computing_structure_solution
;
SHELXT2014 (Sheldrick, 2015a)
;
_diffrn_ambient_temperature 293.(2)
_diffrn_detector_area_resol_mean 10.4167
_diffrn_measured_fraction_theta_full 1.000
_diffrn_measured_fraction_theta_max 1.000
_diffrn_measurement_device_type 'Bruker APEXII Photon 100 COMS'
_diffrn_measurement_method 'phi and omega scans'
_diffrn_radiation_monochromator Graphite
_diffrn_radiation_type 'Mo K\a'
_diffrn_radiation_wavelength 0.71073
_diffrn_reflns_av_R_equivalents 0.0678
_diffrn_reflns_limit_h_max 7
_diffrn_reflns_limit_h_min -6
_diffrn_reflns_limit_k_max 21
_diffrn_reflns_limit_k_min -23
_diffrn_reflns_limit_l_max 6
_diffrn_reflns_limit_l_min -6
_diffrn_reflns_number 4792
_diffrn_reflns_theta_full 28.93
_diffrn_reflns_theta_max 28.93
_diffrn_reflns_theta_min 2.34
_exptl_absorpt_coefficient_mu 4.646
_exptl_absorpt_correction_T_max 0.870
_exptl_absorpt_correction_T_min 0.757
_exptl_absorpt_correction_type multi-scan
_exptl_absorpt_process_details
;
(<i>SADABS</i>; Krause <i>et al.</i>,  2015)
;
_exptl_crystal_colour metallic
_exptl_crystal_density_diffrn 3.529
_exptl_crystal_density_method 'not measured'
_exptl_crystal_description fragment
_exptl_crystal_F_000 456
_exptl_crystal_size_max 0.07
_exptl_crystal_size_mid 0.05
_exptl_crystal_size_min 0.03
_refine_diff_density_max 0.848
_refine_diff_density_min -1.203
_refine_ls_abs_structure_details
;
Flack (1983); 584 Friedel pairs
;
_refine_ls_abs_structure_Flack 0.16(7)
_refine_ls_extinction_method none
_refine_ls_goodness_of_fit_ref 1.051
_refine_ls_hydrogen_treatment undef
_refine_ls_matrix_type full
_refine_ls_number_parameters 74
_refine_ls_number_reflns 1200
_refine_ls_number_restraints 2
_refine_ls_restrained_S_all 1.050
_refine_ls_R_factor_all 0.0721
_refine_ls_R_factor_gt 0.0466
_refine_ls_shift/su_max 0.000
_refine_ls_shift/su_mean 0.000
_refine_ls_structure_factor_coef Fsqd
_refine_ls_weighting_details 'w=1/[\s^2^(Fo^2^)+(0.0320P)^2^+2.4184P] where P=(Fo^2^+2Fc^2^)/3'
_refine_ls_weighting_scheme calc
_refine_ls_wR_factor_gt 0.0833
_refine_ls_wR_factor_ref 0.0903
_reflns_number_gt 967
_reflns_number_total 1200
_reflns_threshold_expression 'I > 2\s(I)'
_cod_data_source_file wm4068sup1.cif
_cod_data_source_block I
_cod_database_code 1548892

loop_
_space_group_symop_operation_xyz
'x, y, z'
'x, -y, z'
'x+1/2, y+1/2, z'
'x+1/2, -y+1/2, z'

loop_
_atom_site_type_symbol
_atom_site_label
_atom_site_fract_x
_atom_site_fract_y
_atom_site_fract_z
_atom_site_U_iso_or_equiv
_atom_site_adp_type
_atom_site_calc_flag
_atom_site_occupancy
Cr Cr1 0.9253(3) 0.36325(9) 0.8089(3) 0.0047(4) Uani d 1
Al Al1 0.7655(11) 0.5 -0.0048(11) 0.0092(13) Uani d 1
Cr Cr2 0.2728(5) 0.5 0.1495(5) 0.0055(6) Uani d 1
Al Al2 0.1177(11) 0.5 0.6353(10) 0.0099(13) Uani d 1
Al Al4 0.4332(8) 0.3817(2) -0.0771(7) 0.0098(9) Uani d 1
Al Al3 0.0753(7) 0.3773(2) 0.3243(7) 0.0090(9) Uani d 1
Al Al5 0.6001(9) 0.4235(2) 0.4558(8) 0.0114(8) Uani d 1
Al Al6 0.5715(7) 0.2664(2) 0.5621(8) 0.0126(9) Uani d 1
Al Al7 0.7391(7) 0.2538(2) 1.0760(8) 0.0087(8) Uani d 1

loop_
_atom_site_aniso_label
_atom_site_aniso_U_11
_atom_site_aniso_U_22
_atom_site_aniso_U_33
_atom_site_aniso_U_12
_atom_site_aniso_U_13
_atom_site_aniso_U_23
Cr1 0.0051(10) 0.0072(8) 0.0011(8) -0.0002(8) -0.0012(7) 0.0000(7)
Al1 0.007(3) 0.009(3) 0.013(3) 0 0.005(2) 0
Cr2 0.0089(16) 0.0057(11) 0.0017(14) 0 0.0009(11) 0
Al2 0.016(4) 0.011(3) 0.002(3) 0 -0.001(2) 0
Al4 0.012(2) 0.0110(18) 0.007(2) -0.0003(14) 0.0014(17) -0.0007(15)
Al3 0.012(2) 0.0102(18) 0.005(2) -0.0015(14) 0.0033(17) -0.0007(14)
Al5 0.0087(16) 0.0168(18) 0.0079(17) -0.0003(15) -0.0006(13) 0.0049(15)
Al6 0.014(2) 0.0132(18) 0.011(2) -0.0018(15) 0.0029(18) -0.0032(16)
Al7 0.0030(19) 0.0126(17) 0.011(2) 0.0026(15) 0.0031(14) 0.0046(14)

loop_
_atom_type_symbol
_atom_type_description
_atom_type_scat_dispersion_real
_atom_type_scat_dispersion_imag
_atom_type_scat_source
Al Al 0.0645 0.0514 'International Tables Vol C Tables 4.2.6.8 and 6.1.1.4'
Cr Cr 0.3209 0.6236 'International Tables Vol C Tables 4.2.6.8 and 6.1.1.4'

loop_
_geom_angle_atom_site_label_1
_geom_angle_atom_site_label_2
_geom_angle_atom_site_label_3
_geom_angle_site_symmetry_1
_geom_angle_site_symmetry_3
_geom_angle
Al5 Cr1 Al4 . 1_656 129.56(15)
Al5 Cr1 Al3 . 1_656 137.30(14)
Al4 Cr1 Al3 1_656 1_656 70.10(12)
Al5 Cr1 Al7 . . 115.17(14)
Al4 Cr1 Al7 1_656 . 114.91(13)
Al3 Cr1 Al7 1_656 . 67.32(13)
Al5 Cr1 Al6 . . 66.46(13)
Al4 Cr1 Al6 1_656 . 140.34(15)
Al3 Cr1 Al6 1_656 . 126.53(15)
Al7 Cr1 Al6 . . 59.83(12)
Al5 Cr1 Al4 . 1_556 64.48(14)
Al4 Cr1 Al4 1_656 1_556 151.41(17)
Al3 Cr1 Al4 1_656 1_556 83.80(14)
Al7 Cr1 Al4 . 1_556 62.09(13)
Al6 Cr1 Al4 . 1_556 65.53(13)
Al5 Cr1 Al3 . 1_655 64.23(13)
Al4 Cr1 Al3 1_656 1_655 75.77(13)
Al3 Cr1 Al3 1_656 1_655 145.25(18)
Al7 Cr1 Al3 . 1_655 136.50(13)
Al6 Cr1 Al3 . 1_655 84.71(13)
Al4 Cr1 Al3 1_556 1_655 127.55(13)
Al5 Cr1 Al1 . 1_556 71.19(15)
Al4 Cr1 Al1 1_656 1_556 99.70(15)
Al3 Cr1 Al1 1_656 1_556 67.87(15)
Al7 Cr1 Al1 . 1_556 106.78(14)
Al6 Cr1 Al1 . 1_556 119.74(17)
Al4 Cr1 Al1 1_556 1_556 58.29(14)
Al3 Cr1 Al1 1_655 1_556 112.82(14)
Al5 Cr1 Al6 . 4 102.70(13)
Al4 Cr1 Al6 1_656 4 81.72(14)
Al3 Cr1 Al6 1_656 4 118.74(12)
Al7 Cr1 Al6 . 4 78.41(12)
Al6 Cr1 Al6 . 4 58.63(6)
Al4 Cr1 Al6 1_556 4 122.44(13)
Al3 Cr1 Al6 1_655 4 60.90(13)
Al1 Cr1 Al6 1_556 4 173.15(16)
Al5 Cr1 Al2 . 1_655 68.74(15)
Al4 Cr1 Al2 1_656 1_655 64.12(15)
Al3 Cr1 Al2 1_656 1_655 100.53(14)
Al7 Cr1 Al2 . 1_655 166.17(15)
Al6 Cr1 Al2 . 1_655 130.59(15)
Al4 Cr1 Al2 1_556 1_655 111.51(15)
Al3 Cr1 Al2 1_655 1_655 57.33(13)
Al1 Cr1 Al2 1_556 1_655 61.01(13)
Al6 Cr1 Al2 4 1_655 114.33(15)
Al5 Cr1 Al7 . 4 157.49(13)
Al4 Cr1 Al7 1_656 4 60.64(11)
Al3 Cr1 Al7 1_656 4 62.45(12)
Al7 Cr1 Al7 . 4 56.73(6)
Al6 Cr1 Al7 . 4 93.29(13)
Al4 Cr1 Al7 1_556 4 117.42(13)
Al3 Cr1 Al7 1_655 4 105.89(12)
Al1 Cr1 Al7 1_556 4 130.20(15)
Al6 Cr1 Al7 4 4 56.31(12)
Al2 Cr1 Al7 1_655 4 124.73(15)
Cr2 Al1 Al4 1_655 . 129.13(11)
Cr2 Al1 Al4 1_655 2_565 129.13(11)
Al4 Al1 Al4 . 2_565 101.4(2)
Cr2 Al1 Cr1 1_655 1_554 75.88(13)
Al4 Al1 Cr1 . 1_554 60.44(11)
Al4 Al1 Cr1 2_565 1_554 148.1(2)
Cr2 Al1 Cr1 1_655 2_564 75.88(13)
Al4 Al1 Cr1 . 2_564 148.1(2)
Al4 Al1 Cr1 2_565 2_564 60.44(11)
Cr1 Al1 Cr1 1_554 2_564 120.3(2)
Cr2 Al1 Cr2 1_655 . 146.5(2)
Al4 Al1 Cr2 . . 56.19(11)
Al4 Al1 Cr2 2_565 . 56.19(11)
Cr1 Al1 Cr2 1_554 . 116.29(13)
Cr1 Al1 Cr2 2_564 . 116.29(13)
Cr2 Al1 Al2 1_655 1_654 57.52(17)
Al4 Al1 Al2 . 1_654 112.66(15)
Al4 Al1 Al2 2_565 1_654 112.65(15)
Cr1 Al1 Al2 1_554 1_654 60.20(12)
Cr1 Al1 Al2 2_564 1_654 60.20(12)
Cr2 Al1 Al2 . 1_654 156.0(2)
Cr2 Al1 Al5 1_655 2_565 100.2(2)
Al4 Al1 Al5 . 2_565 100.83(18)
Al4 Al1 Al5 2_565 2_565 59.47(12)
Cr1 Al1 Al5 1_554 2_565 144.40(18)
Cr1 Al1 Al5 2_564 2_565 91.89(10)
Cr2 Al1 Al5 . 2_565 50.84(13)
Al2 Al1 Al5 1_654 2_565 146.48(16)
Cr2 Al1 Al5 1_655 . 100.2(2)
Al4 Al1 Al5 . . 59.47(12)
Al4 Al1 Al5 2_565 . 100.83(18)
Cr1 Al1 Al5 1_554 . 91.89(10)
Cr1 Al1 Al5 2_564 . 144.40(18)
Cr2 Al1 Al5 . . 50.84(13)
Al2 Al1 Al5 1_654 . 146.48(16)
Al5 Al1 Al5 2_565 . 53.45(17)
Cr2 Al1 Al3 1_655 2_665 54.72(12)
Al4 Al1 Al3 . 2_665 153.4(2)
Al4 Al1 Al3 2_565 2_665 77.94(11)
Cr1 Al1 Al3 1_554 2_665 130.5(2)
Cr1 Al1 Al3 2_564 2_665 54.08(10)
Cr2 Al1 Al3 . 2_665 105.18(15)
Al2 Al1 Al3 1_654 2_665 91.45(17)
Al5 Al1 Al3 2_565 2_665 55.51(13)
Al5 Al1 Al3 . 2_665 94.30(18)
Cr2 Al1 Al3 1_655 1_655 54.72(12)
Al4 Al1 Al3 . 1_655 77.94(11)
Al4 Al1 Al3 2_565 1_655 153.4(2)
Cr1 Al1 Al3 1_554 1_655 54.08(10)
Cr1 Al1 Al3 2_564 1_655 130.5(2)
Cr2 Al1 Al3 . 1_655 105.18(15)
Al2 Al1 Al3 1_654 1_655 91.45(17)
Al5 Al1 Al3 2_565 1_655 94.30(18)
Al5 Al1 Al3 . 1_655 55.51(13)
Al3 Al1 Al3 2_665 1_655 91.0(2)
Al5 Cr2 Al5 . 2_565 65.10(18)
Al5 Cr2 Al4 . . 67.40(13)
Al5 Cr2 Al4 2_565 . 118.54(17)
Al5 Cr2 Al4 . 2_565 118.54(17)
Al5 Cr2 Al4 2_565 2_565 67.40(13)
Al4 Cr2 Al4 . 2_565 106.5(2)
Al5 Cr2 Al1 . 1_455 136.77(15)
Al5 Cr2 Al1 2_565 1_455 136.77(15)
Al4 Cr2 Al1 . 1_455 104.58(13)
Al4 Cr2 Al1 2_565 1_455 104.58(13)
Al5 Cr2 Al3 . . 66.69(13)
Al5 Cr2 Al3 2_565 . 119.39(15)
Al4 Cr2 Al3 . . 70.93(11)
Al4 Cr2 Al3 2_565 . 173.21(17)
Al1 Cr2 Al3 1_455 . 70.59(12)
Al5 Cr2 Al3 . 2_565 119.39(15)
Al5 Cr2 Al3 2_565 2_565 66.69(13)
Al4 Cr2 Al3 . 2_565 173.21(17)
Al4 Cr2 Al3 2_565 2_565 70.92(11)
Al1 Cr2 Al3 1_455 2_565 70.59(12)
Al3 Cr2 Al3 . 2_565 110.9(2)
Al5 Cr2 Al2 . 1_554 133.53(15)
Al5 Cr2 Al2 2_565 1_554 133.53(15)
Al4 Cr2 Al2 . 1_554 67.12(12)
Al4 Cr2 Al2 2_565 1_554 67.12(12)
Al1 Cr2 Al2 1_455 1_554 65.38(17)
Al3 Cr2 Al2 . 1_554 106.21(13)
Al3 Cr2 Al2 2_565 1_554 106.21(12)
Al5 Cr2 Al2 . . 72.78(16)
Al5 Cr2 Al2 2_565 . 72.78(16)
Al4 Cr2 Al2 . . 125.27(10)
Al4 Cr2 Al2 2_565 . 125.27(10)
Al1 Cr2 Al2 1_455 . 80.38(19)
Al3 Cr2 Al2 . . 59.44(11)
Al3 Cr2 Al2 2_565 . 59.44(11)
Al2 Cr2 Al2 1_554 . 145.8(3)
Al5 Cr2 Al1 . . 68.08(16)
Al5 Cr2 Al1 2_565 . 68.08(16)
Al4 Cr2 Al1 . . 59.35(11)
Al4 Cr2 Al1 2_565 . 59.35(11)
Al1 Cr2 Al1 1_455 . 146.5(2)
Al3 Cr2 Al1 . . 122.06(10)
Al3 Cr2 Al1 2_565 . 122.06(10)
Al2 Cr2 Al1 1_554 . 81.1(2)
Al2 Cr2 Al1 . . 133.15(19)
Cr2 Al2 Al3 1_556 . 125.62(10)
Cr2 Al2 Al3 1_556 2_565 125.62(10)
Al3 Al2 Al3 . 2_565 107.6(2)
Cr2 Al2 Cr2 1_556 . 145.8(3)
Al3 Al2 Cr2 . . 57.50(10)
Al3 Al2 Cr2 2_565 . 57.50(10)
Cr2 Al2 Cr1 1_556 1_455 74.99(13)
Al3 Al2 Cr1 . 1_455 60.38(9)
Al3 Al2 Cr1 2_565 1_455 152.3(2)
Cr2 Al2 Cr1 . 1_455 117.84(11)
Cr2 Al2 Cr1 1_556 2_465 74.99(13)
Al3 Al2 Cr1 . 2_465 152.3(2)
Al3 Al2 Cr1 2_565 2_465 60.38(9)
Cr2 Al2 Cr1 . 2_465 117.84(11)
Cr1 Al2 Cr1 1_455 2_465 117.5(2)
Cr2 Al2 Al1 1_556 1_456 57.10(17)
Al3 Al2 Al1 . 1_456 113.55(14)
Al3 Al2 Al1 2_565 1_456 113.55(14)
Cr2 Al2 Al1 . 1_456 157.1(3)
Cr1 Al2 Al1 1_455 1_456 58.79(11)
Cr1 Al2 Al1 2_465 1_456 58.79(11)
Cr2 Al2 Al4 1_556 2_566 55.88(12)
Al3 Al2 Al4 . 2_566 150.1(2)
Al3 Al2 Al4 2_565 2_566 72.86(11)
Cr2 Al2 Al4 . 2_566 103.51(17)
Cr1 Al2 Al4 1_455 2_566 130.8(2)
Cr1 Al2 Al4 2_465 2_566 54.77(10)
Al1 Al2 Al4 1_456 2_566 92.21(16)
Cr2 Al2 Al4 1_556 1_556 55.88(12)
Al3 Al2 Al4 . 1_556 72.86(11)
Al3 Al2 Al4 2_565 1_556 150.1(2)
Cr2 Al2 Al4 . 1_556 103.51(17)
Cr1 Al2 Al4 1_455 1_556 54.77(10)
Cr1 Al2 Al4 2_465 1_556 130.8(2)
Al1 Al2 Al4 1_456 1_556 92.21(16)
Al4 Al2 Al4 2_566 1_556 92.1(2)
Cr2 Al2 Al5 1_556 1_455 114.0(2)
Al3 Al2 Al5 . 1_455 58.76(12)
Al3 Al2 Al5 2_565 1_455 101.71(18)
Cr2 Al2 Al5 . 1_455 96.44(18)
Cr1 Al2 Al5 1_455 1_455 50.56(11)
Cr1 Al2 Al5 2_465 1_455 97.43(19)
Al1 Al2 Al5 1_456 1_455 63.38(18)
Al4 Al2 Al5 2_566 1_455 151.1(2)
Al4 Al2 Al5 1_556 1_455 103.40(12)
Cr2 Al2 Al5 1_556 2_465 114.0(2)
Al3 Al2 Al5 . 2_465 101.71(18)
Al3 Al2 Al5 2_565 2_465 58.76(12)
Cr2 Al2 Al5 . 2_465 96.44(18)
Cr1 Al2 Al5 1_455 2_465 97.43(19)
Cr1 Al2 Al5 2_465 2_465 50.56(11)
Al1 Al2 Al5 1_456 2_465 63.38(18)
Al4 Al2 Al5 2_566 2_465 103.40(12)
Al4 Al2 Al5 1_556 2_465 151.1(2)
Al5 Al2 Al5 1_455 2_465 53.13(18)
Cr2 Al4 Cr1 . 1_454 78.87(14)
Cr2 Al4 Al1 . . 64.46(15)
Cr1 Al4 Al1 1_454 . 136.39(17)
Cr2 Al4 Cr1 . 1_554 125.33(17)
Cr1 Al4 Cr1 1_454 1_554 151.41(17)
Al1 Al4 Cr1 . 1_554 61.28(11)
Cr2 Al4 Al7 . 4_454 113.50(17)
Cr1 Al4 Al7 1_454 4_454 63.33(12)
Al1 Al4 Al7 . 4_454 152.67(18)
Cr1 Al4 Al7 1_554 4_454 111.30(15)
Cr2 Al4 Al7 . 1_554 137.10(18)
Cr1 Al4 Al7 1_454 1_554 117.76(18)
Al1 Al4 Al7 . 1_554 105.31(14)
Cr1 Al4 Al7 1_554 1_554 57.20(10)
Al7 Al4 Al7 4_454 1_554 56.10(9)
Cr2 Al4 Al5 . 1_554 110.56(17)
Cr1 Al4 Al5 1_454 1_554 107.18(16)
Al1 Al4 Al5 . 1_554 67.96(17)
Cr1 Al4 Al5 1_554 1_554 53.28(13)
Al7 Al4 Al5 4_454 1_554 131.25(17)
Al7 Al4 Al5 1_554 1_554 101.88(17)
Cr2 Al4 Al5 . . 54.64(13)
Cr1 Al4 Al5 1_454 . 111.79(18)
Al1 Al4 Al5 . . 65.55(16)
Cr1 Al4 Al5 1_554 . 95.93(16)
Al7 Al4 Al5 4_454 . 90.61(17)
Al7 Al4 Al5 1_554 . 82.78(15)
Al5 Al4 Al5 1_554 . 132.8(2)
Cr2 Al4 Al2 . 1_554 57.00(13)
Cr1 Al4 Al2 1_454 1_554 61.11(13)
Al1 Al4 Al2 . 1_554 78.84(17)
Cr1 Al4 Al2 1_554 1_554 116.13(19)
Al7 Al4 Al2 4_454 1_554 124.41(18)
Al7 Al4 Al2 1_554 1_554 165.8(2)
Al5 Al4 Al2 1_554 1_554 66.73(17)
Al5 Al4 Al2 . 1_554 111.02(18)
Cr2 Al4 Al6 . 1_554 167.55(18)
Cr1 Al4 Al6 1_454 1_554 97.20(15)
Al1 Al4 Al6 . 1_554 113.44(16)
Cr1 Al4 Al6 1_554 1_554 55.75(10)
Al7 Al4 Al6 4_454 1_554 74.30(14)
Al7 Al4 Al6 1_554 1_554 55.14(13)
Al5 Al4 Al6 1_554 1_554 59.02(12)
Al5 Al4 Al6 . 1_554 136.94(19)
Al2 Al4 Al6 1_554 1_554 110.72(16)
Cr2 Al4 Al3 . . 54.88(12)
Cr1 Al4 Al3 1_454 . 55.28(12)
Al1 Al4 Al3 . . 112.64(17)
Cr1 Al4 Al3 1_554 . 148.85(17)
Al7 Al4 Al3 4_454 . 58.63(13)
Al7 Al4 Al3 1_554 . 100.16(16)
Al5 Al4 Al3 1_554 . 156.84(19)
Al5 Al4 Al3 . . 57.35(14)
Al2 Al4 Al3 1_554 . 90.38(17)
Al6 Al4 Al3 1_554 . 132.06(19)
Cr2 Al3 Cr1 . 1_454 78.09(12)
Cr2 Al3 Al2 . . 63.06(14)
Cr1 Al3 Al2 1_454 . 131.01(16)
Cr2 Al3 Cr1 . 1_455 125.32(15)
Cr1 Al3 Cr1 1_454 1_455 145.25(18)
Al2 Al3 Cr1 . 1_455 62.30(11)
Cr2 Al3 Al5 . 1_455 105.24(15)
Cr1 Al3 Al5 1_454 1_455 99.00(15)
Al2 Al3 Al5 . 1_455 66.54(15)
Cr1 Al3 Al5 1_455 1_455 53.19(12)
Cr2 Al3 Al6 . 4_455 157.66(18)
Cr1 Al3 Al6 1_454 4_455 109.33(15)
Al2 Al3 Al6 . 4_455 118.01(14)
Cr1 Al3 Al6 1_455 4_455 59.94(11)
Al5 Al3 Al6 1_455 4_455 94.56(15)
Cr2 Al3 Al5 . . 54.60(13)
Cr1 Al3 Al5 1_454 . 111.56(17)
Al2 Al3 Al5 . . 69.54(16)
Cr1 Al3 Al5 1_455 . 103.18(15)
Al5 Al3 Al5 1_455 . 136.00(19)
Al6 Al3 Al5 4_455 . 103.72(16)
Cr2 Al3 Al7 . 4_454 110.15(17)
Cr1 Al3 Al7 1_454 4_454 61.92(12)
Al2 Al3 Al7 . 4_454 157.80(19)
Cr1 Al3 Al7 1_455 4_454 119.51(15)
Al5 Al3 Al7 1_455 4_454 133.98(17)
Al6 Al3 Al7 4_455 4_454 59.59(13)
Al5 Al3 Al7 . 4_454 89.19(16)
Cr2 Al3 Al7 . 1_454 134.37(17)
Cr1 Al3 Al7 1_454 1_454 56.42(11)
Al2 Al3 Al7 . 1_454 146.85(17)
Cr1 Al3 Al7 1_455 1_454 94.91(14)
Al5 Al3 Al7 1_455 1_454 80.61(14)
Al6 Al3 Al7 4_455 1_454 58.34(12)
Al5 Al3 Al7 . 1_454 142.75(18)
Al7 Al3 Al7 4_454 1_454 53.63(8)
Cr2 Al3 Al1 . 1_455 54.69(12)
Cr1 Al3 Al1 1_454 1_455 58.06(12)
Al2 Al3 Al1 . 1_455 74.92(14)
Cr1 Al3 Al1 1_455 1_455 111.29(16)
Al5 Al3 Al1 1_455 1_455 61.57(16)
Al6 Al3 Al1 4_455 1_455 147.27(18)
Al5 Al3 Al1 . 1_455 109.01(16)
Al7 Al3 Al1 4_454 1_455 119.87(16)
Al7 Al3 Al1 1_454 1_455 93.81(16)
Cr2 Al3 Al4 . . 54.20(12)
Cr1 Al3 Al4 1_454 . 54.62(12)
Al2 Al3 Al4 . . 113.30(17)
Cr1 Al3 Al4 1_455 . 158.64(17)
Al5 Al3 Al4 1_455 . 146.91(18)
Al6 Al3 Al4 4_455 . 112.03(17)
Al5 Al3 Al4 . . 57.78(13)
Al7 Al3 Al4 4_454 . 55.96(13)
Al7 Al3 Al4 1_454 . 96.45(16)
Al1 Al3 Al4 1_455 . 85.95(14)
Cr1 Al5 Cr2 . . 171.39(18)
Cr1 Al5 Al5 . 2_565 115.19(9)
Cr2 Al5 Al5 . 2_565 57.45(9)
Cr1 Al5 Al3 . 1_655 62.58(13)
Cr2 Al5 Al3 . 1_655 122.34(19)
Al5 Al5 Al3 2_565 1_655 106.88(10)
Cr1 Al5 Al4 . 1_556 62.24(13)
Cr2 Al5 Al4 . 1_556 113.8(2)
Al5 Al5 Al4 2_565 1_556 105.23(11)
Al3 Al5 Al4 1_655 1_556 123.76(18)
Cr1 Al5 Al3 . . 123.80(17)
Cr2 Al5 Al3 . . 58.71(14)
Al5 Al5 Al3 2_565 . 106.79(10)
Al3 Al5 Al3 1_655 . 136.00(19)
Al4 Al5 Al3 1_556 . 72.16(16)
Cr1 Al5 Al6 . . 59.63(11)
Cr2 Al5 Al6 . . 126.52(17)
Al5 Al5 Al6 2_565 . 167.87(12)
Al3 Al5 Al6 1_655 . 80.95(15)
Al4 Al5 Al6 1_556 . 62.68(14)
Al3 Al5 Al6 . . 71.44(14)
Cr1 Al5 Al4 . . 130.56(18)
Cr2 Al5 Al4 . . 57.96(13)
Al5 Al5 Al4 2_565 . 105.09(11)
Al3 Al5 Al4 1_655 . 79.60(16)
Al4 Al5 Al4 1_556 . 132.8(2)
Al3 Al5 Al4 . . 64.86(14)
Al6 Al5 Al4 . . 85.21(15)
Cr1 Al5 Al1 . . 121.2(2)
Cr2 Al5 Al1 . . 61.08(15)
Al5 Al5 Al1 2_565 . 63.27(8)
Al3 Al5 Al1 1_655 . 62.91(15)
Al4 Al5 Al1 1_556 . 168.50(18)
Al3 Al5 Al1 . . 110.15(19)
Al6 Al5 Al1 . . 128.82(17)
Al4 Al5 Al1 . . 54.98(14)
Cr1 Al5 Al2 . 1_655 60.70(12)
Cr2 Al5 Al2 . 1_655 115.24(16)
Al5 Al5 Al2 2_565 1_655 63.43(9)
Al3 Al5 Al2 1_655 1_655 54.70(14)
Al4 Al5 Al2 1_556 1_655 104.59(18)
Al3 Al5 Al2 . 1_655 168.98(19)
Al6 Al5 Al2 . 1_655 116.93(16)
Al4 Al5 Al2 . 1_655 121.2(2)
Al1 Al5 Al2 . 1_655 70.93(17)
Al7 Al6 Cr1 . . 59.92(12)
Al7 Al6 Al6 . 4_455 97.34(13)
Cr1 Al6 Al6 . 4_455 136.96(18)
Al7 Al6 Al6 . 4 80.56(13)
Cr1 Al6 Al6 . 4 63.02(12)
Al6 Al6 Al6 4_455 4 155.0(3)
Al7 Al6 Cr1 . 4_455 62.68(13)
Cr1 Al6 Cr1 . 4_455 121.88(17)
Al6 Al6 Cr1 4_455 4_455 58.35(14)
Al6 Al6 Cr1 4 4_455 99.80(19)
Al7 Al6 Al7 . 4_454 157.7(2)
Cr1 Al6 Al7 . 4_454 140.64(18)
Al6 Al6 Al7 4_455 4_454 61.74(11)
Al6 Al6 Al7 4 4_454 114.75(13)
Cr1 Al6 Al7 4_455 4_454 97.46(15)
Al7 Al6 Al7 . 1_554 142.0(2)
Cr1 Al6 Al7 . 1_554 100.29(16)
Al6 Al6 Al7 4_455 1_554 116.29(12)
Al6 Al6 Al7 4 1_554 61.50(12)
Cr1 Al6 Al7 4_455 1_554 119.89(15)
Al7 Al6 Al7 4_454 1_554 55.37(10)
Al7 Al6 Al3 . 4 109.57(18)
Cr1 Al6 Al3 . 4 136.57(17)
Al6 Al6 Al3 4_455 4 83.61(18)
Al6 Al6 Al3 4 4 73.86(18)
Cr1 Al6 Al3 4_455 4 59.16(13)
Al7 Al6 Al3 4_454 4 63.06(13)
Al7 Al6 Al3 1_554 4 60.76(12)
Al7 Al6 Al5 . . 104.89(15)
Cr1 Al6 Al5 . . 53.91(11)
Al6 Al6 Al5 4_455 . 107.3(2)
Al6 Al6 Al5 4 . 97.3(2)
Cr1 Al6 Al5 4_455 . 156.61(19)
Al7 Al6 Al5 4_454 . 89.76(16)
Al7 Al6 Al5 1_554 . 82.42(16)
Al3 Al6 Al5 4 . 142.13(18)
Al7 Al6 Al4 . 1_556 59.71(13)
Cr1 Al6 Al4 . 1_556 58.72(13)
Al6 Al6 Al4 4_455 1_556 78.34(14)
Al6 Al6 Al4 4 1_556 120.11(16)
Cr1 Al6 Al4 4_455 1_556 99.03(15)
Al7 Al6 Al4 4_454 1_556 118.28(17)
Al7 Al6 Al4 1_554 1_556 140.71(17)
Al3 Al6 Al4 4 1_556 157.15(18)
Al5 Al6 Al4 . 1_556 58.30(13)
Al7 Al7 Al7 4_455 4 174.1(3)
Al7 Al7 Al6 4_455 . 81.67(12)
Al7 Al7 Al6 4 . 98.83(12)
Al7 Al7 Cr1 4_455 . 119.74(17)
Al7 Al7 Cr1 4 . 65.06(13)
Al6 Al7 Cr1 . . 60.25(12)
Al7 Al7 Al4 4_455 4_556 111.92(19)
Al7 Al7 Al4 4 4_556 62.50(16)
Al6 Al7 Al4 . 4_556 81.79(16)
Cr1 Al7 Al4 . 4_556 106.91(15)
Al7 Al7 Al4 4_455 1_556 61.40(14)
Al7 Al7 Al4 4 1_556 124.2(2)
Al6 Al7 Al4 . 1_556 65.15(14)
Cr1 Al7 Al4 . 1_556 60.70(13)
Al4 Al7 Al4 4_556 1_556 146.7(2)
Al7 Al7 Al6 4_455 4_556 116.73(12)
Al7 Al7 Al6 4 4_556 62.43(12)
Al6 Al7 Al6 . 4_556 161.1(2)
Cr1 Al7 Al6 . 4_556 109.43(16)
Al4 Al7 Al6 4_556 4_556 87.00(15)
Al4 Al7 Al6 1_556 4_556 125.86(18)
Al7 Al7 Al6 4_455 1_556 62.19(12)
Al7 Al7 Al6 4 1_556 118.33(12)
Al6 Al7 Al6 . 1_556 142.0(2)
Cr1 Al7 Al6 . 1_556 127.48(16)
Al4 Al7 Al6 4_556 1_556 120.85(16)
Al4 Al7 Al6 1_556 1_556 86.33(16)
Al6 Al7 Al6 4_556 1_556 56.76(11)
Al7 Al7 Cr1 4_455 4_455 58.21(12)
Al7 Al7 Cr1 4 4_455 116.89(18)
Al6 Al7 Cr1 . 4_455 61.01(13)
Cr1 Al7 Cr1 . 4_455 120.55(16)
Al4 Al7 Cr1 4_556 4_455 56.03(11)
Al4 Al7 Cr1 1_556 4_455 101.43(14)
Al6 Al7 Cr1 4_556 4_455 123.63(16)
Al6 Al7 Cr1 1_556 4_455 104.35(14)
Al7 Al7 Al3 4_455 4_556 65.02(15)
Al7 Al7 Al3 4 4_556 109.8(2)
Al6 Al7 Al3 . 4_556 116.62(18)
Cr1 Al7 Al3 . 4_556 172.32(17)
Al4 Al7 Al3 4_556 4_556 65.41(12)
Al4 Al7 Al3 1_556 4_556 125.43(18)
Al6 Al7 Al3 4_556 4_556 71.38(15)
Al6 Al7 Al3 1_556 4_556 59.65(13)
Cr1 Al7 Al3 4_455 4_556 55.63(11)
Al7 Al7 Al3 4_455 1_656 123.73(19)
Al7 Al7 Al3 4 1_656 61.35(15)
Al6 Al7 Al3 . 1_656 116.01(16)
Cr1 Al7 Al3 . 1_656 56.26(11)
Al4 Al7 Al3 4_556 1_656 122.91(17)
Al4 Al7 Al3 1_556 1_656 78.04(15)
Al6 Al7 Al3 4_556 1_656 58.60(13)
Al6 Al7 Al3 1_556 1_656 78.95(15)
Cr1 Al7 Al3 4_455 1_656 176.65(17)
Al3 Al7 Al3 4_556 1_656 127.4(2)

loop_
_geom_bond_atom_site_label_1
_geom_bond_atom_site_label_2
_geom_bond_site_symmetry_2
_geom_bond_distance
Cr1 Al5 . 2.467(5)
Cr1 Al4 1_656 2.599(5)
Cr1 Al3 1_656 2.620(4)
Cr1 Al7 . 2.625(4)
Cr1 Al6 . 2.634(4)
Cr1 Al4 1_556 2.723(5)
Cr1 Al3 1_655 2.735(4)
Cr1 Al1 1_556 2.745(3)
Cr1 Al6 4 2.757(4)
Cr1 Al2 1_655 2.786(3)
Cr1 Al7 4 2.800(4)
Al1 Cr2 1_655 2.593(6)
Al1 Al4 . 2.663(5)
Al1 Al4 2_565 2.663(5)
Al1 Cr1 1_554 2.745(3)
Al1 Cr1 2_564 2.745(3)
Al1 Cr2 . 2.793(6)
Al1 Al2 1_654 2.808(7)
Al1 Al5 2_565 2.960(7)
Al1 Al5 . 2.960(7)
Al1 Al3 2_665 2.997(5)
Al1 Al3 1_655 2.997(5)
Cr2 Al5 . 2.474(5)
Cr2 Al5 2_565 2.474(5)
Cr2 Al4 . 2.572(4)
Cr2 Al4 2_565 2.572(4)
Cr2 Al1 1_455 2.593(6)
Cr2 Al3 . 2.594(4)
Cr2 Al3 2_565 2.594(4)
Cr2 Al2 1_554 2.606(6)
Cr2 Al2 . 2.742(6)
Al2 Cr2 1_556 2.606(6)
Al2 Al3 . 2.648(4)
Al2 Al3 2_565 2.648(4)
Al2 Cr1 1_455 2.786(3)
Al2 Cr1 2_465 2.786(3)
Al2 Al1 1_456 2.808(7)
Al2 Al4 2_566 2.862(6)
Al2 Al4 1_556 2.862(6)
Al2 Al5 1_455 2.977(7)
Al2 Al5 2_465 2.977(7)
Al4 Cr1 1_454 2.599(5)
Al4 Cr1 1_554 2.723(5)
Al4 Al7 4_454 2.731(5)
Al4 Al7 1_554 2.759(6)
Al4 Al5 1_554 2.777(6)
Al4 Al5 . 2.801(5)
Al4 Al2 1_554 2.862(6)
Al4 Al6 1_554 2.900(5)
Al4 Al3 . 2.997(5)
Al3 Cr1 1_454 2.620(4)
Al3 Cr1 1_455 2.735(4)
Al3 Al5 1_455 2.775(6)
Al3 Al6 4_455 2.783(5)
Al3 Al5 . 2.788(6)
Al3 Al7 4_454 2.814(5)
Al3 Al7 1_454 2.907(5)
Al3 Al1 1_455 2.997(5)
Al5 Al5 2_565 2.663(7)
Al5 Al3 1_655 2.775(6)
Al5 Al4 1_556 2.777(6)
Al5 Al6 . 2.799(5)
Al5 Al2 1_655 2.977(7)
Al6 Al7 . 2.622(5)
Al6 Al6 4_455 2.6413(17)
Al6 Al6 4 2.6413(17)
Al6 Cr1 4_455 2.757(4)
Al6 Al7 4_454 2.776(5)
Al6 Al7 1_554 2.782(5)
Al6 Al3 4 2.783(5)
Al6 Al4 1_556 2.900(5)
Al7 Al7 4_455 2.5821(5)
Al7 Al7 4 2.5821(5)
Al7 Al4 4_556 2.731(5)
Al7 Al4 1_556 2.759(6)
Al7 Al6 4_556 2.776(5)
Al7 Al6 1_556 2.782(5)
Al7 Cr1 4_455 2.800(4)
Al7 Al3 4_556 2.814(5)
Al7 Al3 1_656 2.907(5)

_cod_database_fobs_code 1548892
